data_8105281
loop_
_publ_author_name
'Cai, Bin'
'Fu, Chun-Yan'
'Guo, Xin-Yu'
'Wang, Ying'

_publ_section_title
;
 The crystal structure of
 1,3-bis(4-(methoxycarbonyl)benzyl)-2-methyl-1H-benzo[d]imidazol-3-ium
 bromide, C26H25BrN2O4
;
_journal_issue 4
_journal_name_full 'Zeitschrift f\"ur Kristallographie - New Crystal Structures'
_journal_page_first 765
_journal_page_last 766
_journal_paper_doi 10.1515/ncrs-2019-0616
_journal_volume 235
_journal_year 2020
_chemical_formula_moiety 'C26 H25 N2 O4, Br'
_chemical_formula_sum 'C26 H25 Br N2 O4'
_chemical_formula_weight 509.39
_space_group_crystal_system triclinic
_space_group_IT_number 2
_space_group_name_Hall '-P 1'
_space_group_name_H-M_alt 'P -1'
_atom_sites_solution_hydrogens geom
_atom_sites_solution_primary dual
_cell_angle_alpha 106.775(3)
_cell_angle_beta 92.534(3)
_cell_angle_gamma 117.424(3)
_cell_formula_units_Z 2
_cell_length_a 9.4202(5)
_cell_length_b 9.7871(5)
_cell_length_c 15.0135(9)
_cell_measurement_reflns_used 7658
_cell_measurement_temperature 150(2)
_cell_measurement_theta_max 26.26
_cell_measurement_theta_min 2.50
_cell_volume 1150.52(12)
_computing_cell_refinement 'SAINT v8.37A (Bruker, 2015) [1]'
_computing_data_collection 'Bruker APEX-II'
_computing_data_reduction 'SAINT v8.37A (Bruker, 2015) [1]'
_computing_molecular_graphics 'Olex2 (Dolomanov et al., 2009) [4]'
_computing_publication_material 'Olex2 (Dolomanov et al., 2009) [4]'
_computing_structure_refinement 'olex2.refine (Bourhis et al., 2015) [3]'
_computing_structure_solution 'ShelXT (Sheldrick, 2015) [2]'
_diffrn_ambient_temperature 150.0
_diffrn_measured_fraction_theta_full 0.999
_diffrn_measured_fraction_theta_max 0.996
_diffrn_measurement_device 'Bruker APEX-II diffractometer'
_diffrn_measurement_device_type 'Bruker APEX-II CCD'
_diffrn_measurement_method '\f and \w scans'
_diffrn_radiation_type MoK\a
_diffrn_radiation_wavelength 0.71073
_diffrn_reflns_av_R_equivalents 0.0558
_diffrn_reflns_av_unetI/netI 0.0425
_diffrn_reflns_Laue_measured_fraction_full 0.999
_diffrn_reflns_Laue_measured_fraction_max 0.996
_diffrn_reflns_limit_h_max 11
_diffrn_reflns_limit_h_min -11
_diffrn_reflns_limit_k_max 12
_diffrn_reflns_limit_k_min -12
_diffrn_reflns_limit_l_max 18
_diffrn_reflns_limit_l_min -18
_diffrn_reflns_number 22877
_diffrn_reflns_point_group_measured_fraction_full 0.999
_diffrn_reflns_point_group_measured_fraction_max 0.996
_diffrn_reflns_theta_full 25.242
_diffrn_reflns_theta_max 26.445
_diffrn_reflns_theta_min 2.414
_diffrn_standards_number 0
_exptl_absorpt_coefficient_mu 1.822
_exptl_absorpt_correction_T_max 0.7454
_exptl_absorpt_correction_T_min 0.6178
_exptl_absorpt_correction_type multi-scan
_exptl_absorpt_process_details
;
SADABS-2016/2 (Bruker,2016/2) was used for absorption correction.
wR2(int) was 0.0843 before and 0.0548 after correction.
The Ratio of minimum to maximum transmission is 0.8288.
The \l/2 correction factor is Not present.
;
_exptl_crystal_colour colorless
_exptl_crystal_density_diffrn 1.470
_exptl_crystal_description needle
_exptl_crystal_F_000 524
_exptl_crystal_size_max 0.25
_exptl_crystal_size_mid 0.2
_exptl_crystal_size_min 0.1
_refine_diff_density_max 0.507
_refine_diff_density_min -0.340
_refine_diff_density_rms 0.065
_refine_ls_extinction_coef 0.0043(7)
_refine_ls_extinction_expression Fc^*^=kFc[1+0.001xFc^2^\l^3^/sin(2\q)]^-1/4^
_refine_ls_extinction_method 'SHELXL-2018/3 (Sheldrick 2018)'
_refine_ls_goodness_of_fit_ref 1.035
_refine_ls_hydrogen_treatment constr
_refine_ls_matrix_type full
_refine_ls_number_parameters 302
_refine_ls_number_reflns 4722
_refine_ls_number_restraints 0
_refine_ls_restrained_S_all 1.035
_refine_ls_R_factor_all 0.0464
_refine_ls_R_factor_gt 0.0316
_refine_ls_shift/su_max 0.001
_refine_ls_shift/su_mean 0.000
_refine_ls_structure_factor_coef Fsqd
_refine_ls_weighting_details 'w=1/[\s^2^(Fo^2^)+(0.0213P)^2^+0.6778P] where P=(Fo^2^+2Fc^2^)/3'
_refine_ls_weighting_scheme calc
_refine_ls_wR_factor_gt 0.0625
_refine_ls_wR_factor_ref 0.0671
_reflns_Friedel_coverage 0.000
_reflns_Friedel_fraction_full .
_reflns_Friedel_fraction_max .
_reflns_number_gt 3913
_reflns_number_total 4722
_reflns_threshold_expression 'I > 2\s(I)'
_cod_data_source_file suppl_ncrs-2019-0616_suppl.cif
_cod_data_source_block 1
_cod_original_cell_volume 1150.52(11)
_cod_database_code 8105281
_shelx_space_group_comment
;
The symmetry employed for this shelxl refinement is uniquely defined
by the following loop, which should always be used as a source of
symmetry information in preference to the above space-group names.
They are only intended as comments.
;
_shelx_estimated_absorpt_t_max 0.839
_shelx_estimated_absorpt_t_min 0.659
_olex2_refinement_description
;
1. Fixed Uiso
 At 1.2 times of:
  All C(H) groups, All C(H,H) groups
 At 1.5 times of:
  All C(H,H,H) groups
2.a Secondary CH2 refined with riding coordinates:
 C9(H9A,H9B), C17(H17A,H17B)
2.b Aromatic/amide H refined with riding coordinates:
 C2(H2), C3(H3), C4(H4), C5(H5), C11(H11), C12(H12), C15(H15), C16(H16),
 C19(H19), C20(H20), C22(H22), C23(H23)
2.c Idealised Me refined as rotating group:
 C8(H8A,H8B,H8C), C25(H25A,H25B,H25C), C26(H26A,H26B,H26C)
;

loop_
_space_group_symop_operation_xyz
'x, y, z'
'-x, -y, -z'

loop_
_atom_site_label
_atom_site_type_symbol
_atom_site_fract_x
_atom_site_fract_y
_atom_site_fract_z
_atom_site_U_iso_or_equiv
_atom_site_adp_type
_atom_site_occupancy
_atom_site_site_symmetry_order
_atom_site_calc_flag
_atom_site_refinement_flags_posn
_atom_site_refinement_flags_adp
_atom_site_refinement_flags_occupancy
_atom_site_disorder_assembly
_atom_site_disorder_group
Br1 Br 0.39309(3) 0.71322(3) 0.02283(2) 0.02496(8) Uani 1 1 d . . . . .
C1 C 0.1072(3) 0.1218(2) 0.12137(14) 0.0187(4) Uani 1 1 d . . . . .
C2 C 0.1948(3) 0.0379(3) 0.10799(15) 0.0235(5) Uani 1 1 d . . . . .
H2 H 0.306767 0.089780 0.104177 0.028 Uiso 1 1 calc R . . . .
C3 C 0.1099(3) -0.1247(3) 0.10059(15) 0.0257(5) Uani 1 1 d . . . . .
H3 H 0.165067 -0.186495 0.091939 0.031 Uiso 1 1 calc R . . . .
C4 C -0.0551(3) -0.2009(3) 0.10548(15) 0.0243(5) Uani 1 1 d . . . . .
H4 H -0.109411 -0.313483 0.099410 0.029 Uiso 1 1 calc R . . . .
C5 C -0.1419(3) -0.1170(2) 0.11894(15) 0.0205(4) Uani 1 1 d . . . . .
H5 H -0.254238 -0.169101 0.121993 0.025 Uiso 1 1 calc R . . . .
C6 C -0.0560(2) 0.0470(2) 0.12769(14) 0.0174(4) Uani 1 1 d . . . . .
C7 C 0.0236(3) 0.3049(3) 0.13856(14) 0.0203(4) Uani 1 1 d . . . . .
C8 C 0.0222(3) 0.4589(3) 0.14653(16) 0.0274(5) Uani 1 1 d . . . . .
H8A H 0.046283 0.525499 0.213818 0.041 Uiso 1 1 calc GR . . . .
H8B H -0.085767 0.432281 0.115859 0.041 Uiso 1 1 calc GR . . . .
H8C H 0.105323 0.520666 0.115185 0.041 Uiso 1 1 calc GR . . . .
C9 C 0.3156(3) 0.3995(3) 0.12139(16) 0.0261(5) Uani 1 1 d . . . . .
H9A H 0.307142 0.482360 0.099641 0.031 Uiso 1 1 calc R . . . .
H9B H 0.354978 0.340718 0.072769 0.031 Uiso 1 1 calc R . . . .
C10 C 0.4394(3) 0.4866(2) 0.21385(15) 0.0210(5) Uani 1 1 d . . . . .
C11 C 0.3998(3) 0.5025(3) 0.30261(16) 0.0281(5) Uani 1 1 d . . . . .
H11 H 0.288188 0.453987 0.307343 0.034 Uiso 1 1 calc R . . . .
C12 C 0.5210(3) 0.5885(3) 0.38467(16) 0.0274(5) Uani 1 1 d . . . . .
H12 H 0.492320 0.598189 0.445161 0.033 Uiso 1 1 calc R . . . .
C13 C 0.6839(3) 0.6601(3) 0.37835(15) 0.0223(5) Uani 1 1 d . . . . .
C14 C 0.8211(3) 0.7525(3) 0.46280(16) 0.0272(5) Uani 1 1 d . . . . .
C15 C 0.7243(3) 0.6456(3) 0.28950(16) 0.0261(5) Uani 1 1 d . . . . .
H15 H 0.835935 0.695530 0.284935 0.031 Uiso 1 1 calc R . . . .
C16 C 0.6036(3) 0.5593(3) 0.20780(16) 0.0250(5) Uani 1 1 d . . . . .
H16 H 0.632508 0.549431 0.147356 0.030 Uiso 1 1 calc R . . . .
C17 C -0.2665(3) 0.1412(3) 0.15632(15) 0.0218(5) Uani 1 1 d . . . . .
H17A H -0.352812 0.029976 0.115132 0.026 Uiso 1 1 calc R . . . .
H17B H -0.287221 0.222485 0.140107 0.026 Uiso 1 1 calc R . . . .
C18 C -0.2724(3) 0.1611(3) 0.25980(15) 0.0210(5) Uani 1 1 d . . . . .
C19 C -0.3324(3) 0.0252(3) 0.28832(16) 0.0246(5) Uani 1 1 d . . . . .
H19 H -0.378555 -0.081781 0.241973 0.030 Uiso 1 1 calc R . . . .
C20 C -0.3254(3) 0.0442(3) 0.38340(16) 0.0262(5) Uani 1 1 d . . . . .
H20 H -0.365377 -0.049470 0.402176 0.031 Uiso 1 1 calc R . . . .
C21 C -0.2600(3) 0.2003(3) 0.45202(16) 0.0259(5) Uani 1 1 d . . . . .
C22 C -0.2056(3) 0.3353(3) 0.42323(18) 0.0358(6) Uani 1 1 d . . . . .
H22 H -0.164047 0.441865 0.469264 0.043 Uiso 1 1 calc R . . . .
C23 C -0.2114(3) 0.3160(3) 0.32841(17) 0.0335(6) Uani 1 1 d . . . . .
H23 H -0.173291 0.409586 0.309610 0.040 Uiso 1 1 calc R . . . .
C24 C -0.2381(3) 0.2271(3) 0.55538(17) 0.0306(5) Uani 1 1 d . . . . .
C25 C -0.2742(3) 0.1033(4) 0.67171(18) 0.0413(7) Uani 1 1 d . . . . .
H25A H -0.156434 0.152491 0.694777 0.062 Uiso 1 1 calc GR . . . .
H25B H -0.331708 -0.005105 0.677915 0.062 Uiso 1 1 calc GR . . . .
H25C H -0.313128 0.174084 0.709422 0.062 Uiso 1 1 calc GR . . . .
C26 C 0.9006(3) 0.8440(3) 0.62869(17) 0.0407(7) Uani 1 1 d . . . . .
H26A H 0.959964 0.783925 0.628464 0.061 Uiso 1 1 calc GR . . . .
H26B H 0.853934 0.853249 0.685750 0.061 Uiso 1 1 calc GR . . . .
H26C H 0.975971 0.954040 0.628629 0.061 Uiso 1 1 calc GR . . . .
N1 N 0.1527(2) 0.2819(2) 0.12819(12) 0.0199(4) Uani 1 1 d . . . . .
N2 N -0.1038(2) 0.1657(2) 0.13919(12) 0.0173(4) Uani 1 1 d . . . . .
O1 O 0.77036(19) 0.7564(2) 0.54478(11) 0.0319(4) Uani 1 1 d . . . . .
O2 O 0.9624(2) 0.8150(3) 0.45785(13) 0.0473(5) Uani 1 1 d . . . . .
O3 O -0.1664(2) 0.3611(2) 0.61727(12) 0.0447(5) Uani 1 1 d . . . . .
O4 O -0.3057(2) 0.0864(2) 0.57299(11) 0.0331(4) Uani 1 1 d . . . . .

loop_
_atom_site_aniso_label
_atom_site_aniso_U_11
_atom_site_aniso_U_22
_atom_site_aniso_U_33
_atom_site_aniso_U_23
_atom_site_aniso_U_13
_atom_site_aniso_U_12
Br1 0.02199(12) 0.02624(12) 0.02730(13) 0.01091(9) 0.00410(9) 0.01163(9)
C1 0.0198(11) 0.0240(11) 0.0105(10) 0.0071(8) 0.0022(8) 0.0091(9)
C2 0.0205(11) 0.0359(13) 0.0166(11) 0.0110(9) 0.0058(9) 0.0146(10)
C3 0.0325(13) 0.0354(13) 0.0194(12) 0.0100(10) 0.0071(10) 0.0243(11)
C4 0.0319(13) 0.0245(11) 0.0200(12) 0.0090(9) 0.0057(10) 0.0160(10)
C5 0.0207(11) 0.0236(11) 0.0172(11) 0.0098(9) 0.0046(9) 0.0093(9)
C6 0.0182(11) 0.0238(11) 0.0098(10) 0.0050(8) 0.0023(8) 0.0106(9)
C7 0.0211(11) 0.0240(11) 0.0122(10) 0.0058(8) 0.0014(9) 0.0088(9)
C8 0.0325(13) 0.0210(11) 0.0257(13) 0.0084(9) 0.0043(10) 0.0110(10)
C9 0.0194(11) 0.0298(12) 0.0213(12) 0.0123(10) 0.0039(9) 0.0042(10)
C10 0.0214(11) 0.0170(10) 0.0216(11) 0.0079(9) 0.0034(9) 0.0065(9)
C11 0.0171(11) 0.0375(13) 0.0240(12) 0.0124(10) 0.0061(10) 0.0080(10)
C12 0.0236(12) 0.0339(13) 0.0201(12) 0.0102(10) 0.0059(10) 0.0101(10)
C13 0.0218(11) 0.0223(11) 0.0221(12) 0.0075(9) 0.0023(9) 0.0107(10)
C14 0.0254(13) 0.0325(13) 0.0243(13) 0.0099(10) 0.0055(10) 0.0146(11)
C15 0.0179(11) 0.0305(12) 0.0266(13) 0.0099(10) 0.0070(10) 0.0091(10)
C16 0.0232(12) 0.0260(12) 0.0211(12) 0.0086(9) 0.0065(10) 0.0081(10)
C17 0.0165(11) 0.0274(11) 0.0223(12) 0.0089(9) 0.0034(9) 0.0113(9)
C18 0.0166(11) 0.0290(12) 0.0214(11) 0.0098(9) 0.0054(9) 0.0136(10)
C19 0.0197(11) 0.0244(11) 0.0247(12) 0.0070(9) 0.0055(9) 0.0078(9)
C20 0.0227(12) 0.0295(12) 0.0267(13) 0.0131(10) 0.0083(10) 0.0111(10)
C21 0.0251(12) 0.0340(13) 0.0220(12) 0.0104(10) 0.0088(10) 0.0167(11)
C22 0.0538(17) 0.0293(13) 0.0267(13) 0.0067(10) 0.0110(12) 0.0240(12)
C23 0.0521(17) 0.0277(13) 0.0296(14) 0.0135(10) 0.0148(12) 0.0241(12)
C24 0.0264(13) 0.0432(14) 0.0252(13) 0.0130(11) 0.0106(10) 0.0187(12)
C25 0.0313(14) 0.0647(18) 0.0265(14) 0.0243(13) 0.0059(11) 0.0179(14)
C26 0.0329(15) 0.0555(17) 0.0211(13) 0.0090(12) -0.0032(11) 0.0152(13)
N1 0.0163(9) 0.0220(9) 0.0163(9) 0.0076(7) 0.0018(7) 0.0051(8)
N2 0.0162(9) 0.0202(9) 0.0147(9) 0.0061(7) 0.0035(7) 0.0084(7)
O1 0.0238(9) 0.0435(10) 0.0191(9) 0.0088(7) 0.0001(7) 0.0109(8)
O2 0.0211(10) 0.0780(14) 0.0292(10) 0.0140(10) 0.0023(8) 0.0168(10)
O3 0.0599(13) 0.0445(11) 0.0233(10) 0.0048(8) 0.0105(9) 0.0248(10)
O4 0.0269(9) 0.0461(10) 0.0246(9) 0.0186(8) 0.0073(7) 0.0129(8)

loop_
_atom_type_symbol
_atom_type_description
_atom_type_scat_dispersion_real
_atom_type_scat_dispersion_imag
_atom_type_scat_source
C C 0.0033 0.0016 'International Tables Vol C Tables 4.2.6.8 and 6.1.1.4'
H H 0.0000 0.0000 'International Tables Vol C Tables 4.2.6.8 and 6.1.1.4'
O O 0.0106 0.0060 'International Tables Vol C Tables 4.2.6.8 and 6.1.1.4'
N N 0.0061 0.0033 'International Tables Vol C Tables 4.2.6.8 and 6.1.1.4'
Br Br -0.2901 2.4595 'International Tables Vol C Tables 4.2.6.8 and 6.1.1.4'

loop_
_geom_angle_atom_site_label_1
_geom_angle_atom_site_label_2
_geom_angle_atom_site_label_3
_geom_angle
_geom_angle_site_symmetry_1
_geom_angle_site_symmetry_3
C6 C1 C2 122.15(19) . .
C6 C1 N1 106.78(18) . .
N1 C1 C2 131.0(2) . .
C1 C2 H2 121.9 . .
C3 C2 C1 116.3(2) . .
C3 C2 H2 121.9 . .
C2 C3 H3 119.2 . .
C2 C3 C4 121.7(2) . .
C4 C3 H3 119.2 . .
C3 C4 H4 119.1 . .
C5 C4 C3 121.9(2) . .
C5 C4 H4 119.1 . .
C4 C5 H5 121.8 . .
C4 C5 C6 116.4(2) . .
C6 C5 H5 121.8 . .
C1 C6 N2 106.42(17) . .
C5 C6 C1 121.57(19) . .
C5 C6 N2 131.95(19) . .
N1 C7 C8 125.26(19) . .
N2 C7 C8 125.7(2) . .
N2 C7 N1 109.02(18) . .
C7 C8 H8A 109.5 . .
C7 C8 H8B 109.5 . .
C7 C8 H8C 109.5 . .
H8A C8 H8B 109.5 . .
H8A C8 H8C 109.5 . .
H8B C8 H8C 109.5 . .
H9A C9 H9B 107.7 . .
C10 C9 H9A 108.8 . .
C10 C9 H9B 108.8 . .
N1 C9 H9A 108.8 . .
N1 C9 H9B 108.8 . .
N1 C9 C10 113.58(18) . .
C11 C10 C9 124.3(2) . .
C11 C10 C16 119.1(2) . .
C16 C10 C9 116.64(19) . .
C10 C11 H11 119.6 . .
C10 C11 C12 120.8(2) . .
C12 C11 H11 119.6 . .
C11 C12 H12 120.0 . .
C13 C12 C11 119.9(2) . .
C13 C12 H12 120.0 . .
C12 C13 C14 123.2(2) . .
C12 C13 C15 119.5(2) . .
C15 C13 C14 117.3(2) . .
O1 C14 C13 112.94(19) . .
O2 C14 C13 123.6(2) . .
O2 C14 O1 123.5(2) . .
C13 C15 H15 119.7 . .
C16 C15 C13 120.6(2) . .
C16 C15 H15 119.7 . .
C10 C16 H16 120.0 . .
C15 C16 C10 120.1(2) . .
C15 C16 H16 120.0 . .
H17A C17 H17B 108.2 . .
C18 C17 H17A 109.7 . .
C18 C17 H17B 109.7 . .
N2 C17 H17A 109.7 . .
N2 C17 H17B 109.7 . .
N2 C17 C18 109.94(17) . .
C19 C18 C17 120.44(19) . .
C19 C18 C23 118.8(2) . .
C23 C18 C17 120.7(2) . .
C18 C19 H19 119.7 . .
C20 C19 C18 120.6(2) . .
C20 C19 H19 119.7 . .
C19 C20 H20 119.8 . .
C19 C20 C21 120.3(2) . .
C21 C20 H20 119.8 . .
C20 C21 C24 121.9(2) . .
C22 C21 C20 119.1(2) . .
C22 C21 C24 118.9(2) . .
C21 C22 H22 119.8 . .
C23 C22 C21 120.4(2) . .
C23 C22 H22 119.8 . .
C18 C23 H23 119.6 . .
C22 C23 C18 120.7(2) . .
C22 C23 H23 119.6 . .
O3 C24 C21 124.1(2) . .
O3 C24 O4 123.3(2) . .
O4 C24 C21 112.6(2) . .
H25A C25 H25B 109.5 . .
H25A C25 H25C 109.5 . .
H25B C25 H25C 109.5 . .
O4 C25 H25A 109.5 . .
O4 C25 H25B 109.5 . .
O4 C25 H25C 109.5 . .
H26A C26 H26B 109.5 . .
H26A C26 H26C 109.5 . .
H26B C26 H26C 109.5 . .
O1 C26 H26A 109.5 . .
O1 C26 H26B 109.5 . .
O1 C26 H26C 109.5 . .
C1 N1 C9 123.48(18) . .
C7 N1 C1 108.94(17) . .
C7 N1 C9 127.55(18) . .
C6 N2 C17 124.25(17) . .
C7 N2 C6 108.84(17) . .
C7 N2 C17 126.76(17) . .
C14 O1 C26 114.58(19) . .
C24 O4 C25 115.3(2) . .

loop_
_geom_bond_atom_site_label_1
_geom_bond_atom_site_label_2
_geom_bond_distance
_geom_bond_site_symmetry_2
C1 C2 1.392(3) .
C1 C6 1.388(3) .
C1 N1 1.391(3) .
C2 H2 0.9500 .
C2 C3 1.379(3) .
C3 H3 0.9500 .
C3 C4 1.397(3) .
C4 H4 0.9500 .
C4 C5 1.386(3) .
C5 H5 0.9500 .
C5 C6 1.386(3) .
C6 N2 1.399(3) .
C7 C8 1.484(3) .
C7 N1 1.342(3) .
C7 N2 1.341(3) .
C8 H8A 0.9800 .
C8 H8B 0.9800 .
C8 H8C 0.9800 .
C9 H9A 0.9900 .
C9 H9B 0.9900 .
C9 C10 1.507(3) .
C9 N1 1.464(3) .
C10 C11 1.384(3) .
C10 C16 1.394(3) .
C11 H11 0.9500 .
C11 C12 1.386(3) .
C12 H12 0.9500 .
C12 C13 1.384(3) .
C13 C14 1.487(3) .
C13 C15 1.389(3) .
C14 O1 1.337(3) .
C14 O2 1.199(3) .
C15 H15 0.9500 .
C15 C16 1.380(3) .
C16 H16 0.9500 .
C17 H17A 0.9900 .
C17 H17B 0.9900 .
C17 C18 1.516(3) .
C17 N2 1.485(3) .
C18 C19 1.389(3) .
C18 C23 1.391(3) .
C19 H19 0.9500 .
C19 C20 1.380(3) .
C20 H20 0.9500 .
C20 C21 1.394(3) .
C21 C22 1.386(3) .
C21 C24 1.485(3) .
C22 H22 0.9500 .
C22 C23 1.376(3) .
C23 H23 0.9500 .
C24 O3 1.210(3) .
C24 O4 1.338(3) .
C25 H25A 0.9800 .
C25 H25B 0.9800 .
C25 H25C 0.9800 .
C25 O4 1.444(3) .
C26 H26A 0.9800 .
C26 H26B 0.9800 .
C26 H26C 0.9800 .
C26 O1 1.449(3) .
